data_1518186
loop_
_publ_author_name
'Gantar, Darja'
'Golic, Ljubo'
'Leban, Ivan'
'Rahten, Anka'

_publ_section_title
;
 Crystal structures of hydrazinium (2+) fluorometallates : crystal
 structures of hydrazinium (2+) difluoride hexafluorogermanate (IV) and
 hydrazinium (2+) pentafluoroantimonate (III)
;
_journal_name_full 'Revue de Chimie Minerale'
_journal_page_first 668
_journal_page_last 675
_journal_volume 23
_journal_year 1986
_chemical_formula_moiety 'F5 Sb, H6 N2'
_chemical_formula_sum 'F5 H6 N2 Sb'
_chemical_formula_weight 250.83
_space_group_IT_number 62
_symmetry_cell_setting orthorhombic
_symmetry_Int_Tables_number 62
_symmetry_space_group_name_Hall '-P 2ac 2n'
_symmetry_space_group_name_H-M 'P n m a'
_cell_angle_alpha 90
_cell_angle_beta 90
_cell_angle_gamma 90
_cell_formula_units_Z 4
_cell_length_a 5.649(1)
_cell_length_b 12.880(2)
_cell_length_c 7.039(1)
_cell_volume 512.15(14)
_diffrn_ambient_temperature 293
_diffrn_radiation_probe x-ray
_diffrn_radiation_type MoK\a
_diffrn_radiation_wavelength 0.71069
_exptl_absorpt_coefficient_mu 5.405
_exptl_crystal_density_diffrn 3.253
_exptl_crystal_F_000 464
_refine_ls_number_reflns 676
_refine_ls_R_factor_gt 0.062
_refine_ls_wR_factor_gt 0.058
_cod_data_source_file RCM-1986-23-668-675-2.cif
_cod_data_source_block (N2H6)2GeF8
_cod_original_formula_sum 'H6 F5 N2 Sb'
_cod_database_code 1518186

loop_
_symmetry_equiv_pos_site_id
_symmetry_equiv_pos_as_xyz
1 x,y,z
2 1/2-x,-y,1/2+z
3 1/2+x,1/2-y,1/2-z
4 -x,1/2+y,-z
5 -x,-y,-z
6 1/2+x,y,1/2-z
7 1/2-x,1/2+y,1/2+z
8 x,1/2-y,z

loop_
_atom_site_label
_atom_site_type_symbol
_atom_site_thermal_displace_type
_atom_site_fract_x
_atom_site_fract_y
_atom_site_fract_z
_atom_site_occupancy
_atom_site_U_iso_or_equiv
Sb Sb Uiso 0.09080(10) 0.25000 -0.01900(10) 1.000 0.0133(5)
F1 F Uiso 0.3947(10) 0.25000 0.1009(14) 1.000 0.026(4)
F2 F Uiso 0.2434(8) 0.3496(3) -0.2038(6) 1.000 0.022(2)
F3 F Uiso 0.0749(8) 0.0900(4) 0.1309(8) 1.000 0.024(2)
N N Uiso 0.0984(12) 0.0354(8) 0.4861(10) 1.000 0.020(4)
H1 H Uiso 0.24500 0.02400 0.52100 1.000 0.0480
H2 H Uiso 0.07100 0.06900 0.58800 1.000 0.0480
H3 H Uiso 0.09700 0.05300 0.37600 1.000 0.0480

loop_
_atom_type_symbol
_atom_type_description
_atom_type_scat_dispersion_real
_atom_type_scat_dispersion_imag
_atom_type_scat_source
F F 0.0171 0.0103 ' International Tables Vol C Tables 4.2.6.8 and 6.1.1.4'
H H 0.0000 0.0000 ' International Tables Vol C Tables 4.2.6.8 and 6.1.1.4'
N N 0.0061 0.0033 ' International Tables Vol C Tables 4.2.6.8 and 6.1.1.4'
Sb Sb -0.5866 1.5461 ' International Tables Vol C Tables 4.2.6.8 and 6.1.1.4'

loop_
_geom_angle_atom_site_label_1
_geom_angle_atom_site_label_2
_geom_angle_atom_site_label_3
_geom_angle
_geom_angle_site_symmetry_1
_geom_angle_site_symmetry_3
_geom_angle_publ_flag
F1 Sb F2 84.3(2) . . yes
F1 Sb F3 80.44(17) . . yes
F1 Sb F2 84.3(2) . 8_555 yes
F1 Sb F3 80.44(17) . 8_555 yes
F2 Sb F3 151.00(17) . . yes
F2 Sb F2 78.85(16) . 8_555 yes
F2 Sb F3 75.22(17) . 8_555 yes
F2 Sb F3 75.22(17) 8_555 . yes
F3 Sb F3 125.6(2) . 8_555 yes
F2 Sb F3 151.00(17) 8_555 8_555 yes
H1 N H2 91.00 . . no
H1 N H3 109.00 . . no
N N H1 126.00 5_556 . no
H2 N H3 132.00 . . no
N N H2 94.00 5_556 . no
N N H3 107.00 5_556 . no

loop_
_geom_bond_atom_site_label_1
_geom_bond_atom_site_label_2
_geom_bond_distance
_geom_bond_site_symmetry_2
_geom_bond_publ_flag
Sb F1 1.913(7) . yes
Sb F2 2.020(4) . yes
Sb F3 2.317(5) . yes
Sb F2 2.020(4) 8_555 yes
Sb F3 2.317(5) 8_555 yes
N N 1.451(12) 5_556 yes
N H1 0.8800 . no
N H2 0.8500 . no
N H3 0.8100 . no

loop_
_geom_hbond_atom_site_label_D
_geom_hbond_atom_site_label_H
_geom_hbond_atom_site_label_A
_geom_hbond_distance_DH
_geom_hbond_distance_HA
_geom_hbond_distance_DA
_geom_hbond_angle_DHA
_geom_hbond_site_symmetry_A
_geom_hbond_publ_flag
N H1 F3 0.8800 1.9500 2.656(10) 137.00 2_555 yes
N H1 F3 0.8800 2.3100 2.901(8) 125.00 6_555 yes
N H2 F2 0.8500 2.2800 2.926(9) 133.00 3_455 yes
N H2 F2 0.8500 2.0500 2.762(9) 141.00 8_556 yes
N H3 F3 0.8100 1.7900 2.601(9) 176.00 . yes
